data_2235751
loop_
_publ_author_name
'Gowda, B. Thimme'
'Foro, Sabine'
'Kumar, Sharatha'

_publ_section_title
;
 3-Acetyl-1-(2,3-dichlorophenyl)thiourea
;
_journal_coeditor_code BT5964
_journal_issue 8
_journal_name_full 'Acta Crystallographica Section E'
_journal_page_first o2353
_journal_paper_doi 10.1107/S1600536812030176
_journal_volume 68
_journal_year 2012
_chemical_formula_iupac 'C9 H8 Cl2 N2 O S'
_chemical_formula_moiety 'C9 H8 Cl2 N2 O S'
_chemical_formula_sum 'C9 H8 Cl2 N2 O S'
_chemical_formula_weight 263.13
_chemical_name_systematic
;
3-Acetyl-1-(2,3-dichlorophenyl)thiourea
;
_space_group_IT_number 2
_symmetry_cell_setting triclinic
_symmetry_space_group_name_Hall '-P 1'
_symmetry_space_group_name_H-M 'P -1'
_atom_sites_solution_hydrogens geom
_atom_sites_solution_primary direct
_atom_sites_solution_secondary difmap
_audit_creation_method SHELXL-97
_cell_angle_alpha 90.044(6)
_cell_angle_beta 91.099(6)
_cell_angle_gamma 100.208(6)
_cell_formula_units_Z 4
_cell_length_a 7.8475(6)
_cell_length_b 9.5987(7)
_cell_length_c 15.1410(10)
_cell_measurement_reflns_used 4895
_cell_measurement_temperature 293(2)
_cell_measurement_theta_max 27.71
_cell_measurement_theta_min 2.54
_cell_volume 1122.24(14)
_computing_cell_refinement
;
CrysAlis RED (Oxford Diffraction, 2009)
;
_computing_data_collection
;
CrysAlis CCD (Oxford Diffraction, 2009)
;
_computing_data_reduction
;
CrysAlis RED (Oxford Diffraction, 2009)
;
_computing_molecular_graphics 'PLATON (Spek, 2009)'
_computing_publication_material 'SHELXL97 (Sheldrick, 2008)'
_computing_structure_refinement 'SHELXL97 (Sheldrick, 2008)'
_computing_structure_solution 'SHELXS97 (Sheldrick, 2008)'
_diffrn_ambient_temperature 293(2)
_diffrn_measured_fraction_theta_full 0.998
_diffrn_measured_fraction_theta_max 0.998
_diffrn_measurement_device_type
;
Oxford Diffraction Xcalibur diffractometer
with a Sapphire CCD detector
;
_diffrn_measurement_method
;
Rotation method data acquisition using omega
;
_diffrn_radiation_monochromator graphite
_diffrn_radiation_source 'fine-focus sealed tube'
_diffrn_radiation_type MoK\a
_diffrn_radiation_wavelength 0.71073
_diffrn_reflns_av_R_equivalents 0.0105
_diffrn_reflns_av_sigmaI/netI 0.0160
_diffrn_reflns_limit_h_max 8
_diffrn_reflns_limit_h_min -9
_diffrn_reflns_limit_k_max 10
_diffrn_reflns_limit_k_min -11
_diffrn_reflns_limit_l_max 17
_diffrn_reflns_limit_l_min -18
_diffrn_reflns_number 7971
_diffrn_reflns_theta_full 26.37
_diffrn_reflns_theta_max 26.37
_diffrn_reflns_theta_min 2.54
_diffrn_standards_decay_% 0
_diffrn_standards_number 0
_exptl_absorpt_coefficient_mu 0.737
_exptl_absorpt_correction_T_max 0.7772
_exptl_absorpt_correction_T_min 0.7279
_exptl_absorpt_correction_type multi-scan
_exptl_absorpt_process_details
;
(CrysAlis RED; Oxford Diffraction, 2009)
;
_exptl_crystal_colour 'light yellow'
_exptl_crystal_density_diffrn 1.557
_exptl_crystal_density_method 'not measured'
_exptl_crystal_description prism
_exptl_crystal_F_000 536
_exptl_crystal_size_max 0.46
_exptl_crystal_size_mid 0.44
_exptl_crystal_size_min 0.36
_refine_diff_density_max 0.667
_refine_diff_density_min -0.720
_refine_ls_extinction_method none
_refine_ls_goodness_of_fit_ref 1.041
_refine_ls_hydrogen_treatment mixed
_refine_ls_matrix_type full
_refine_ls_number_parameters 285
_refine_ls_number_reflns 4578
_refine_ls_number_restraints 4
_refine_ls_restrained_S_all 1.041
_refine_ls_R_factor_all 0.0502
_refine_ls_R_factor_gt 0.0414
_refine_ls_shift/su_max 0.002
_refine_ls_shift/su_mean 0.000
_refine_ls_structure_factor_coef Fsqd
_refine_ls_weighting_details 'calc w=1/[\s^2^(Fo^2^)+(0.0403P)^2^+0.8845P] where P=(Fo^2^+2Fc^2^)/3'
_refine_ls_weighting_scheme calc
_refine_ls_wR_factor_gt 0.0990
_refine_ls_wR_factor_ref 0.1057
_reflns_number_gt 3885
_reflns_number_total 4578
_reflns_threshold_expression I>2\s(I)
_cod_data_source_file bt5964.cif
_cod_data_source_block I
_cod_database_code 2235751
_cod_database_fobs_code 2235751

loop_
_symmetry_equiv_pos_as_xyz
'x, y, z'
'-x, -y, -z'

loop_
_atom_site_type_symbol
_atom_site_label
_atom_site_fract_x
_atom_site_fract_y
_atom_site_fract_z
_atom_site_U_iso_or_equiv
_atom_site_adp_type
_atom_site_calc_flag
_atom_site_refinement_flags
_atom_site_occupancy
_atom_site_symmetry_multiplicity
Cl Cl1 0.39378(10) 0.64301(8) -0.04620(5) 0.0675(2) Uani d . 1 1
Cl Cl2 0.51017(13) 0.81095(13) -0.21801(5) 0.0956(3) Uani d . 1 1
S S1 0.86892(8) 0.69266(7) 0.15722(5) 0.05361(18) Uani d . 1 1
O O1 0.3014(2) 0.6735(2) 0.21951(13) 0.0687(6) Uani d . 1 1
N N1 0.5647(3) 0.7665(2) 0.11819(13) 0.0457(5) Uani d D 1 1
H H1N 0.458(2) 0.754(3) 0.1305(18) 0.055 Uiso d D 1 1
N N2 0.5747(2) 0.6306(2) 0.24233(12) 0.0397(4) Uani d D 1 1
H H2N 0.639(3) 0.591(3) 0.2760(15) 0.048 Uiso d D 1 1
C C1 0.6232(3) 0.8420(2) 0.04055(15) 0.0412(5) Uani d . 1 1
C C2 0.5487(3) 0.7949(3) -0.04025(16) 0.0441(5) Uani d . 1 1
C C3 0.5999(3) 0.8705(3) -0.11636(17) 0.0526(6) Uani d . 1 1
C C4 0.7246(3) 0.9910(3) -0.11191(19) 0.0561(7) Uani d . 1 1
H H4 0.7589 1.0412 -0.1630 0.067 Uiso calc R 1 1
C C5 0.7983(3) 1.0369(3) -0.0314(2) 0.0564(7) Uani d . 1 1
H H5 0.8827 1.1182 -0.0283 0.068 Uiso calc R 1 1
C C6 0.7479(3) 0.9632(3) 0.04515(18) 0.0512(6) Uani d . 1 1
H H6 0.7977 0.9951 0.0993 0.061 Uiso calc R 1 1
C C7 0.6603(3) 0.6990(2) 0.17092(14) 0.0374(5) Uani d . 1 1
C C8 0.4039(3) 0.6220(3) 0.26475(16) 0.0451(5) Uani d . 1 1
C C9 0.3545(3) 0.5463(3) 0.34875(18) 0.0607(7) Uani d . 1 1
H H9A 0.2336 0.5439 0.3587 0.073 Uiso calc R 1 1
H H9B 0.4214 0.5949 0.3969 0.073 Uiso calc R 1 1
H H9C 0.3768 0.4513 0.3449 0.073 Uiso calc R 1 1
Cl Cl3 0.68592(11) -0.06753(7) 0.35412(5) 0.0693(2) Uani d . 1 1
Cl Cl4 0.60530(13) -0.20874(9) 0.53971(7) 0.0884(3) Uani d . 1 1
S S2 0.78757(8) 0.45828(6) 0.39216(4) 0.04733(16) Uani d . 1 1
O O2 1.0172(3) 0.1780(2) 0.20337(14) 0.0772(6) Uani d . 1 1
N N3 0.9002(3) 0.2163(2) 0.36075(13) 0.0453(5) Uani d D 1 1
H H3N 0.932(3) 0.169(3) 0.3223(15) 0.054 Uiso d D 1 1
N N4 0.9362(3) 0.3818(2) 0.24969(13) 0.0432(4) Uani d D 1 1
H H4N 0.924(3) 0.463(2) 0.2336(17) 0.052 Uiso d D 1 1
C C10 0.8602(3) 0.1564(2) 0.44498(15) 0.0405(5) Uani d . 1 1
C C11 0.7626(3) 0.0208(2) 0.44964(16) 0.0440(5) Uani d . 1 1
C C12 0.7286(3) -0.0417(3) 0.53190(18) 0.0531(6) Uani d . 1 1
C C13 0.7920(4) 0.0296(3) 0.60792(18) 0.0591(7) Uani d . 1 1
H H13 0.7690 -0.0126 0.6627 0.071 Uiso calc R 1 1
C C14 0.8890(4) 0.1627(3) 0.60259(17) 0.0570(7) Uani d . 1 1
H H14 0.9317 0.2107 0.6540 0.068 Uiso calc R 1 1
C C15 0.9241(3) 0.2264(3) 0.52160(16) 0.0494(6) Uani d . 1 1
H H15 0.9908 0.3166 0.5187 0.059 Uiso calc R 1 1
C C16 0.8777(3) 0.3440(2) 0.33372(14) 0.0378(5) Uani d . 1 1
C C17 1.0071(3) 0.3013(3) 0.18971(17) 0.0509(6) Uani d . 1 1
C C18 1.0707(4) 0.3771(3) 0.10721(18) 0.0633(7) Uani d . 1 1
H H18A 1.0801 0.3093 0.0618 0.076 Uiso calc R 1 1
H H18B 1.1822 0.4344 0.1187 0.076 Uiso calc R 1 1
H H18C 0.9906 0.4364 0.0882 0.076 Uiso calc R 1 1

loop_
_atom_site_aniso_label
_atom_site_aniso_U_11
_atom_site_aniso_U_22
_atom_site_aniso_U_33
_atom_site_aniso_U_12
_atom_site_aniso_U_13
_atom_site_aniso_U_23
Cl1 0.0655(4) 0.0654(4) 0.0644(4) -0.0075(3) -0.0080(3) 0.0111(3)
Cl2 0.0922(6) 0.1402(9) 0.0462(4) -0.0007(6) -0.0098(4) 0.0234(5)
S1 0.0414(3) 0.0606(4) 0.0619(4) 0.0158(3) 0.0148(3) 0.0243(3)
O1 0.0413(10) 0.1009(16) 0.0665(12) 0.0190(10) 0.0075(9) 0.0325(11)
N1 0.0369(10) 0.0585(12) 0.0425(11) 0.0101(9) 0.0053(8) 0.0153(9)
N2 0.0370(10) 0.0457(10) 0.0369(10) 0.0085(8) 0.0031(8) 0.0084(8)
C1 0.0373(11) 0.0450(12) 0.0440(12) 0.0140(9) 0.0063(9) 0.0114(10)
C2 0.0390(12) 0.0481(13) 0.0469(13) 0.0124(10) 0.0013(10) 0.0109(10)
C3 0.0494(14) 0.0666(16) 0.0448(13) 0.0184(12) 0.0053(11) 0.0165(12)
C4 0.0547(15) 0.0618(16) 0.0570(16) 0.0228(13) 0.0183(12) 0.0259(13)
C5 0.0490(14) 0.0439(13) 0.0766(19) 0.0075(11) 0.0175(13) 0.0136(12)
C6 0.0496(14) 0.0492(14) 0.0549(15) 0.0084(11) 0.0046(11) 0.0040(11)
C7 0.0406(11) 0.0359(11) 0.0352(11) 0.0054(9) 0.0019(9) -0.0002(8)
C8 0.0404(12) 0.0504(13) 0.0435(13) 0.0054(10) 0.0047(10) 0.0039(10)
C9 0.0482(14) 0.0785(19) 0.0559(16) 0.0111(13) 0.0135(12) 0.0228(14)
Cl3 0.0901(5) 0.0490(4) 0.0630(4) -0.0018(3) -0.0183(4) -0.0066(3)
Cl4 0.1007(6) 0.0566(4) 0.0989(7) -0.0115(4) 0.0078(5) 0.0281(4)
S2 0.0601(4) 0.0442(3) 0.0409(3) 0.0175(3) 0.0060(3) 0.0027(2)
O2 0.1154(18) 0.0608(13) 0.0642(13) 0.0367(12) 0.0298(12) 0.0009(10)
N3 0.0624(13) 0.0365(10) 0.0384(10) 0.0122(9) 0.0063(9) -0.0002(8)
N4 0.0492(11) 0.0402(10) 0.0407(10) 0.0088(9) 0.0072(8) 0.0048(8)
C10 0.0456(12) 0.0361(11) 0.0413(12) 0.0115(9) 0.0024(9) 0.0030(9)
C11 0.0471(13) 0.0383(12) 0.0470(13) 0.0096(10) -0.0026(10) 0.0009(10)
C12 0.0540(14) 0.0435(13) 0.0625(16) 0.0096(11) 0.0084(12) 0.0135(11)
C13 0.0730(18) 0.0640(17) 0.0450(14) 0.0233(14) 0.0111(13) 0.0147(12)
C14 0.0720(18) 0.0622(16) 0.0406(13) 0.0232(14) -0.0027(12) -0.0037(11)
C15 0.0575(15) 0.0424(13) 0.0480(14) 0.0082(11) -0.0027(11) -0.0019(10)
C16 0.0360(11) 0.0369(11) 0.0385(11) 0.0015(9) -0.0010(9) 0.0004(9)
C17 0.0534(14) 0.0553(15) 0.0454(13) 0.0127(12) 0.0066(11) -0.0024(11)
C18 0.0667(17) 0.078(2) 0.0479(15) 0.0187(15) 0.0160(13) 0.0028(13)

loop_
_atom_type_symbol
_atom_type_description
_atom_type_scat_dispersion_real
_atom_type_scat_dispersion_imag
_atom_type_scat_source
C C 0.0033 0.0016 'International Tables Vol C Tables 4.2.6.8 and 6.1.1.4'
H H 0.0000 0.0000 'International Tables Vol C Tables 4.2.6.8 and 6.1.1.4'
Cl Cl 0.1484 0.1585 'International Tables Vol C Tables 4.2.6.8 and 6.1.1.4'
N N 0.0061 0.0033 'International Tables Vol C Tables 4.2.6.8 and 6.1.1.4'
O O 0.0106 0.0060 'International Tables Vol C Tables 4.2.6.8 and 6.1.1.4'
S S 0.1246 0.1234 'International Tables Vol C Tables 4.2.6.8 and 6.1.1.4'

loop_
_geom_angle_atom_site_label_1
_geom_angle_atom_site_label_2
_geom_angle_atom_site_label_3
_geom_angle
C7 N1 C1 125.50(19)
C7 N1 H1N 114.5(19)
C1 N1 H1N 119.6(19)
C8 N2 C7 128.45(19)
C8 N2 H2N 117.7(18)
C7 N2 H2N 113.8(18)
C6 C1 C2 120.1(2)
C6 C1 N1 121.0(2)
C2 C1 N1 118.9(2)
C1 C2 C3 119.6(2)
C1 C2 Cl1 120.12(18)
C3 C2 Cl1 120.3(2)
C4 C3 C2 120.4(2)
C4 C3 Cl2 119.6(2)
C2 C3 Cl2 120.0(2)
C5 C4 C3 119.6(2)
C5 C4 H4 120.2
C3 C4 H4 120.2
C4 C5 C6 120.6(2)
C4 C5 H5 119.7
C6 C5 H5 119.7
C1 C6 C5 119.7(3)
C1 C6 H6 120.2
C5 C6 H6 120.2
N1 C7 N2 115.39(19)
N1 C7 S1 125.13(17)
N2 C7 S1 119.48(16)
O1 C8 N2 122.4(2)
O1 C8 C9 122.6(2)
N2 C8 C9 115.0(2)
C8 C9 H9A 109.5
C8 C9 H9B 109.5
H9A C9 H9B 109.5
C8 C9 H9C 109.5
H9A C9 H9C 109.5
H9B C9 H9C 109.5
C16 N3 C10 126.43(19)
C16 N3 H3N 114(2)
C10 N3 H3N 120(2)
C17 N4 C16 128.0(2)
C17 N4 H4N 116.8(19)
C16 N4 H4N 115.1(19)
C15 C10 C11 119.8(2)
C15 C10 N3 121.4(2)
C11 C10 N3 118.8(2)
C10 C11 C12 119.3(2)
C10 C11 Cl3 119.74(18)
C12 C11 Cl3 120.92(19)
C13 C12 C11 120.4(2)
C13 C12 Cl4 119.3(2)
C11 C12 Cl4 120.3(2)
C14 C13 C12 119.8(2)
C14 C13 H13 120.1
C12 C13 H13 120.1
C13 C14 C15 120.7(2)
C13 C14 H14 119.7
C15 C14 H14 119.7
C10 C15 C14 120.0(2)
C10 C15 H15 120.0
C14 C15 H15 120.0
N3 C16 N4 115.5(2)
N3 C16 S2 125.53(17)
N4 C16 S2 118.93(16)
O2 C17 N4 122.3(2)
O2 C17 C18 122.8(2)
N4 C17 C18 114.9(2)
C17 C18 H18A 109.5
C17 C18 H18B 109.5
H18A C18 H18B 109.5
C17 C18 H18C 109.5
H18A C18 H18C 109.5
H18B C18 H18C 109.5

loop_
_geom_bond_atom_site_label_1
_geom_bond_atom_site_label_2
_geom_bond_distance
Cl1 C2 1.726(2)
Cl2 C3 1.734(3)
S1 C7 1.666(2)
O1 C8 1.217(3)
N1 C7 1.330(3)
N1 C1 1.422(3)
N1 H1N 0.846(17)
N2 C8 1.378(3)
N2 C7 1.387(3)
N2 H2N 0.843(16)
C1 C6 1.382(3)
C1 C2 1.386(3)
C2 C3 1.390(3)
C3 C4 1.378(4)
C4 C5 1.377(4)
C4 H4 0.9300
C5 C6 1.385(4)
C5 H5 0.9300
C6 H6 0.9300
C8 C9 1.489(3)
C9 H9A 0.9600
C9 H9B 0.9600
C9 H9C 0.9600
Cl3 C11 1.719(2)
Cl4 C12 1.725(3)
S2 C16 1.669(2)
O2 C17 1.218(3)
N3 C16 1.332(3)
N3 C10 1.417(3)
N3 H3N 0.808(17)
N4 C17 1.379(3)
N4 C16 1.388(3)
N4 H4N 0.836(16)
C10 C15 1.381(3)
C10 C11 1.391(3)
C11 C12 1.392(3)
C12 C13 1.377(4)
C13 C14 1.370(4)
C13 H13 0.9300
C14 C15 1.381(4)
C14 H14 0.9300
C15 H15 0.9300
C17 C18 1.495(4)
C18 H18A 0.9600
C18 H18B 0.9600
C18 H18C 0.9600

loop_
_geom_hbond_atom_site_label_D
_geom_hbond_atom_site_label_H
_geom_hbond_atom_site_label_A
_geom_hbond_distance_DH
_geom_hbond_distance_HA
_geom_hbond_distance_DA
_geom_hbond_angle_DHA
N1 H1N O1 0.846(17) 1.91(2) 2.625(3) 141(3)
N2 H2N S2 0.843(16) 2.559(17) 3.393(2) 171(2)
N3 H3N O2 0.808(17) 1.93(2) 2.619(3) 143(3)
N4 H4N S1 0.836(16) 2.591(17) 3.418(2) 170(2)

loop_
_geom_torsion_atom_site_label_1
_geom_torsion_atom_site_label_2
_geom_torsion_atom_site_label_3
_geom_torsion_atom_site_label_4
_geom_torsion
C7 N1 C1 C6 -65.8(3)
C7 N1 C1 C2 116.5(3)
C6 C1 C2 C3 -0.1(3)
N1 C1 C2 C3 177.6(2)
C6 C1 C2 Cl1 179.65(18)
N1 C1 C2 Cl1 -2.6(3)
C1 C2 C3 C4 0.4(4)
Cl1 C2 C3 C4 -179.44(19)
C1 C2 C3 Cl2 178.94(18)
Cl1 C2 C3 Cl2 -0.9(3)
C2 C3 C4 C5 -0.2(4)
Cl2 C3 C4 C5 -178.8(2)
C3 C4 C5 C6 -0.2(4)
C2 C1 C6 C5 -0.2(4)
N1 C1 C6 C5 -177.9(2)
C4 C5 C6 C1 0.4(4)
C1 N1 C7 N2 -179.0(2)
C1 N1 C7 S1 1.4(4)
C8 N2 C7 N1 1.1(3)
C8 N2 C7 S1 -179.31(19)
C7 N2 C8 O1 2.5(4)
C7 N2 C8 C9 -177.0(2)
C16 N3 C10 C15 -53.7(3)
C16 N3 C10 C11 130.0(2)
C15 C10 C11 C12 0.9(3)
N3 C10 C11 C12 177.3(2)
C15 C10 C11 Cl3 -178.97(19)
N3 C10 C11 Cl3 -2.6(3)
C10 C11 C12 C13 -0.4(4)
Cl3 C11 C12 C13 179.4(2)
C10 C11 C12 Cl4 179.07(18)
Cl3 C11 C12 Cl4 -1.1(3)
C11 C12 C13 C14 0.0(4)
Cl4 C12 C13 C14 -179.5(2)
C12 C13 C14 C15 0.0(4)
C11 C10 C15 C14 -0.9(4)
N3 C10 C15 C14 -177.2(2)
C13 C14 C15 C10 0.5(4)
C10 N3 C16 N4 176.4(2)
C10 N3 C16 S2 -3.3(4)
C17 N4 C16 N3 3.3(3)
C17 N4 C16 S2 -177.0(2)
C16 N4 C17 O2 4.5(4)
C16 N4 C17 C18 -175.3(2)

loop_
_cod_related_entry_id
_cod_related_entry_database
_cod_related_entry_code
1 ChemSpider 1031786
